data_1552685
loop_
_publ_author_name
'Sun, Na'
'Zheng, Guijuan'
'He, Meijun'
'Feng, Yuanyuan'
'Liu, Junjun'
'Wang, Meicheng'
'Zhang, Hanqi'
'Zhou, Junfei'
'Yao, Guangmin'

_publ_section_title
;
 Grayanane Diterpenoids from the Leaves of <i>Rhododendron auriculatum</i>
 and Their Analgesic Activities.
;
_journal_issue 7
_journal_name_full 'Journal of natural products'
_journal_page_first 1849
_journal_page_last 1860
_journal_paper_doi 10.1021/acs.jnatprod.9b00095
_journal_volume 82
_journal_year 2019
_chemical_absolute_configuration ad
_chemical_formula_sum 'C20 H32 O3'
_chemical_formula_weight 320.45
_space_group_crystal_system orthorhombic
_space_group_IT_number 19
_space_group_name_Hall 'P 2ac 2ab'
_space_group_name_H-M_alt 'P 21 21 21'
_atom_sites_solution_hydrogens geom
_audit_creation_method SHELXL-2014/7
_cell_angle_alpha 90
_cell_angle_beta 90
_cell_angle_gamma 90
_cell_formula_units_Z 8
_cell_length_a 12.043(2)
_cell_length_b 12.546(3)
_cell_length_c 23.192(5)
_cell_measurement_reflns_used 9837
_cell_measurement_temperature 296(2)
_cell_measurement_theta_max 69.17
_cell_measurement_theta_min 3.81
_cell_volume 3504.1(13)
_computing_cell_refinement 'Bruker SAINT'
_computing_data_collection 'Bruker APEX2'
_computing_data_reduction 'Bruker SAINT'
_computing_molecular_graphics 'Bruker SHELXTL'
_computing_publication_material 'Bruker SHELXTL'
_computing_structure_refinement 'SHELXL-2014/7 (Sheldrick, 2014)'
_computing_structure_solution 'SHELXS-97 (Sheldrick, 2008)'
_diffrn_ambient_temperature 296(2)
_diffrn_measured_fraction_theta_full 0.990
_diffrn_measured_fraction_theta_max 0.990
_diffrn_measurement_device_type 'Bruker APEX-II CCD'
_diffrn_measurement_method '\f and \w scans'
_diffrn_radiation_type CuK\a
_diffrn_radiation_wavelength 1.54178
_diffrn_reflns_av_R_equivalents 0.0284
_diffrn_reflns_av_unetI/netI 0.0225
_diffrn_reflns_Laue_measured_fraction_full 0.990
_diffrn_reflns_Laue_measured_fraction_max 0.990
_diffrn_reflns_limit_h_max 13
_diffrn_reflns_limit_h_min -12
_diffrn_reflns_limit_k_max 14
_diffrn_reflns_limit_k_min -14
_diffrn_reflns_limit_l_max 26
_diffrn_reflns_limit_l_min -27
_diffrn_reflns_number 23903
_diffrn_reflns_point_group_measured_fraction_full 0.990
_diffrn_reflns_point_group_measured_fraction_max 0.990
_diffrn_reflns_theta_full 64.966
_diffrn_reflns_theta_max 64.966
_diffrn_reflns_theta_min 3.812
_exptl_absorpt_coefficient_mu 0.624
_exptl_absorpt_correction_type none
_exptl_crystal_colour colorless
_exptl_crystal_density_diffrn 1.215
_exptl_crystal_description block
_exptl_crystal_F_000 1408
_exptl_crystal_size_max 0.130
_exptl_crystal_size_mid 0.100
_exptl_crystal_size_min 0.100
_refine_diff_density_max 0.214
_refine_diff_density_min -0.165
_refine_diff_density_rms 0.040
_refine_ls_abs_structure_details
; 
 Flack x determined using 2502 quotients [(I+)-(I-)]/[(I+)+(I-)] 
 (Parsons, Flack and Wagner, Acta Cryst. B69 (2013) 249-259). 
;
_refine_ls_abs_structure_Flack 0.05(4)
_refine_ls_extinction_coef 0.0029(3)
_refine_ls_extinction_expression Fc^*^=kFc[1+0.001xFc^2^\l^3^/sin(2\q)]^-1/4^
_refine_ls_extinction_method 'SHELXL-2014/7 (Sheldrick 2014'
_refine_ls_goodness_of_fit_ref 1.050
_refine_ls_hydrogen_treatment constr
_refine_ls_matrix_type full
_refine_ls_number_parameters 428
_refine_ls_number_reflns 5896
_refine_ls_number_restraints 0
_refine_ls_restrained_S_all 1.050
_refine_ls_R_factor_all 0.0323
_refine_ls_R_factor_gt 0.0318
_refine_ls_shift/su_max 0.001
_refine_ls_shift/su_mean 0.000
_refine_ls_structure_factor_coef Fsqd
_refine_ls_weighting_details 'w=1/[\s^2^(Fo^2^)+(0.0762P)^2^+0.1558P] where P=(Fo^2^+2Fc^2^)/3'
_refine_ls_weighting_scheme calc
_refine_ls_wR_factor_gt 0.0959
_refine_ls_wR_factor_ref 0.0970
_reflns_Friedel_coverage 0.776
_reflns_Friedel_fraction_full 0.992
_reflns_Friedel_fraction_max 0.992
_reflns_number_gt 5782
_reflns_number_total 5896
_reflns_threshold_expression 'I > 2\s(I)'
_cod_data_source_file np9b00095_si_002.cif
_cod_data_source_block cu_170606j_0m
_cod_original_cell_volume 3503.9(12)
_cod_database_code 1552685
_shelx_shelxl_version_number 2014/7
_shelx_space_group_comment
; 
The symmetry employed for this shelxl refinement is uniquely defined 
by the following loop, which should always be used as a source of 
symmetry information in preference to the above space-group names. 
They are only intended as comments. 
;
_shelx_estimated_absorpt_t_min 0.923
_shelx_estimated_absorpt_t_max 0.940

loop_
_space_group_symop_operation_xyz
'x, y, z'
'x+1/2, -y+1/2, -z'
'-x, y+1/2, -z+1/2'
'-x+1/2, -y, z+1/2'

loop_
_atom_site_label
_atom_site_type_symbol
_atom_site_fract_x
_atom_site_fract_y
_atom_site_fract_z
_atom_site_U_iso_or_equiv
_atom_site_adp_type
_atom_site_occupancy
_atom_site_site_symmetry_order
_atom_site_calc_flag
_atom_site_refinement_flags_posn
_atom_site_refinement_flags_adp
C1 C 0.15579(16) 0.32165(14) 0.92979(8) 0.0347(4) Uani 1 1 d . .
H1 H 0.2059 0.2607 0.9344 0.042 Uiso 1 1 calc R U
C2 C 0.07944(18) 0.29252(18) 0.87898(8) 0.0455(5) Uani 1 1 d . .
H2A H 0.0641 0.2166 0.8788 0.055 Uiso 1 1 calc R U
H2B H 0.0096 0.3307 0.8818 0.055 Uiso 1 1 calc R U
C3 C 0.14194(17) 0.32490(18) 0.82384(9) 0.0445(5) Uani 1 1 d . .
H3 H 0.1502 0.2633 0.7982 0.053 Uiso 1 1 calc R U
C4 C 0.25803(16) 0.36476(18) 0.84418(8) 0.0412(5) Uani 1 1 d . .
C5 C 0.22782(15) 0.41157(15) 0.90424(8) 0.0339(4) Uani 1 1 d . .
C6 C 0.32430(15) 0.44736(16) 0.94212(7) 0.0372(4) Uani 1 1 d . .
H6A H 0.3737 0.4920 0.9196 0.045 Uiso 1 1 calc R U
H6B H 0.3659 0.3853 0.9545 0.045 Uiso 1 1 calc R U
C7 C 0.28517(16) 0.50942(14) 0.99532(8) 0.0358(4) Uani 1 1 d . .
H7A H 0.2213 0.5517 0.9841 0.043 Uiso 1 1 calc R U
H7B H 0.3437 0.5588 1.0059 0.043 Uiso 1 1 calc R U
C8 C 0.25320(14) 0.44608(14) 1.04966(7) 0.0312(4) Uani 1 1 d . .
C9 C 0.19438(15) 0.33849(13) 1.03657(7) 0.0320(4) Uani 1 1 d . .
H9 H 0.2532 0.2920 1.0218 0.038 Uiso 1 1 calc R U
C10 C 0.10715(15) 0.34117(14) 0.98879(8) 0.0333(4) Uani 1 1 d . .
C11 C 0.15562(18) 0.28472(15) 1.09345(8) 0.0401(4) Uani 1 1 d . .
H11A H 0.0949 0.2368 1.0843 0.048 Uiso 1 1 calc R U
H11B H 0.2163 0.2415 1.1079 0.048 Uiso 1 1 calc R U
C12 C 0.11754(18) 0.35885(17) 1.14197(8) 0.0446(5) Uani 1 1 d . .
H12A H 0.0403 0.3776 1.1357 0.053 Uiso 1 1 calc R U
H12B H 0.1223 0.3211 1.1784 0.053 Uiso 1 1 calc R U
C13 C 0.18615(16) 0.46063(15) 1.14592(8) 0.0373(4) Uani 1 1 d . .
H13 H 0.1578 0.5070 1.1766 0.045 Uiso 1 1 calc R U
C14 C 0.17938(16) 0.51613(14) 1.08799(8) 0.0362(4) Uani 1 1 d . .
H14A H 0.2078 0.5884 1.0903 0.043 Uiso 1 1 calc R U
H14B H 0.1036 0.5180 1.0738 0.043 Uiso 1 1 calc R U
C15 C 0.35260(16) 0.42225(15) 1.09044(7) 0.0348(4) Uani 1 1 d . .
H15A H 0.3764 0.3488 1.0861 0.042 Uiso 1 1 calc R U
H15B H 0.4147 0.4685 1.0814 0.042 Uiso 1 1 calc R U
C16 C 0.31198(16) 0.44273(15) 1.15293(8) 0.0350(4) Uani 1 1 d . .
C17 C 0.3461(2) 0.35737(17) 1.19574(8) 0.0476(5) Uani 1 1 d . .
H17A H 0.4253 0.3587 1.2006 0.071 Uiso 1 1 calc R U
H17B H 0.3239 0.2887 1.1816 0.071 Uiso 1 1 calc R U
H17C H 0.3109 0.3706 1.2322 0.071 Uiso 1 1 calc R U
C18 C 0.3099(2) 0.4461(2) 0.80386(9) 0.0572(6) Uani 1 1 d . .
H18A H 0.3852 0.4593 0.8154 0.086 Uiso 1 1 calc R U
H18B H 0.2683 0.5114 0.8056 0.086 Uiso 1 1 calc R U
H18C H 0.3088 0.4191 0.7651 0.086 Uiso 1 1 calc R U
C19 C 0.3364(2) 0.2687(2) 0.84829(10) 0.0561(6) Uani 1 1 d . .
H19A H 0.3593 0.2480 0.8103 0.084 Uiso 1 1 calc R U
H19B H 0.2984 0.2104 0.8665 0.084 Uiso 1 1 calc R U
H19C H 0.4004 0.2877 0.8707 0.084 Uiso 1 1 calc R U
C20 C -0.00082(17) 0.34843(17) 0.99891(9) 0.0449(5) Uani 1 1 d . .
H20A H -0.0512 0.3414 0.9687 0.054 Uiso 1 1 calc R U
H20B H -0.0263 0.3606 1.0362 0.054 Uiso 1 1 calc R U
C1A C 0.8508(2) 0.68209(18) 0.85705(9) 0.0533(6) Uani 1 1 d . .
H1A1 H 0.9277 0.6603 0.8607 0.064 Uiso 1 1 calc R U
H1A2 H 0.8485 0.7582 0.8499 0.064 Uiso 1 1 calc R U
C2A C 0.7939(2) 0.62119(19) 0.80746(9) 0.0500(5) Uani 1 1 d . .
H2A1 H 0.7636 0.6739 0.7805 0.060 Uiso 1 1 calc R U
C3A C 0.69457(18) 0.56073(18) 0.83527(8) 0.0450(5) Uani 1 1 d . .
C4A C 0.73716(16) 0.54417(15) 0.89746(8) 0.0380(4) Uani 1 1 d . .
C5A C 0.65457(18) 0.49844(16) 0.94130(8) 0.0429(4) Uani 1 1 d . .
H5A1 H 0.5928 0.4684 0.9199 0.051 Uiso 1 1 calc R U
H5A2 H 0.6910 0.4399 0.9611 0.051 Uiso 1 1 calc R U
C6A C 0.60666(17) 0.57258(17) 0.98713(8) 0.0413(4) Uani 1 1 d . .
H6A1 H 0.5417 0.5383 1.0035 0.050 Uiso 1 1 calc R U
H6A2 H 0.5814 0.6369 0.9680 0.050 Uiso 1 1 calc R U
C7A C 0.68308(15) 0.60571(14) 1.03710(8) 0.0347(4) Uani 1 1 d . .
C8A C 0.77208(16) 0.69024(14) 1.01993(8) 0.0366(4) Uani 1 1 d . .
H8A H 0.7300 0.7521 1.0062 0.044 Uiso 1 1 calc R U
C9A C 0.84553(17) 0.65725(15) 0.96963(8) 0.0388(4) Uani 1 1 d . .
C10A C 0.78608(18) 0.65456(15) 0.91231(8) 0.0388(4) Uani 1 1 d . .
H10A H 0.7237 0.7045 0.9149 0.047 Uiso 1 1 calc R U
C11A C 0.83477(19) 0.72935(17) 1.07387(9) 0.0463(5) Uani 1 1 d . .
H11C H 0.9031 0.7634 1.0616 0.056 Uiso 1 1 calc R U
H11D H 0.7898 0.7830 1.0929 0.056 Uiso 1 1 calc R U
C12A C 0.86370(18) 0.64214(19) 1.11802(10) 0.0495(5) Uani 1 1 d . .
H12C H 0.9300 0.6051 1.1054 0.059 Uiso 1 1 calc R U
H12D H 0.8800 0.6754 1.1548 0.059 Uiso 1 1 calc R U
C13A C 0.77027(16) 0.56135(16) 1.12614(8) 0.0393(4) Uani 1 1 d . .
H13A H 0.7924 0.5057 1.1535 0.047 Uiso 1 1 calc R U
C14A C 0.74161(17) 0.51253(15) 1.06740(8) 0.0394(4) Uani 1 1 d . .
H14C H 0.6926 0.4517 1.0715 0.047 Uiso 1 1 calc R U
H14D H 0.8080 0.4909 1.0468 0.047 Uiso 1 1 calc R U
C15A C 0.61086(16) 0.65261(16) 1.08644(8) 0.0388(4) Uani 1 1 d . .
H15C H 0.6137 0.7299 1.0857 0.047 Uiso 1 1 calc R U
H15D H 0.5342 0.6304 1.0820 0.047 Uiso 1 1 calc R U
C16A C 0.65823(16) 0.61038(16) 1.14375(8) 0.0379(4) Uani 1 1 d . .
C17A C 0.6616(2) 0.69438(19) 1.19086(9) 0.0544(5) Uani 1 1 d . .
H17D H 0.5873 0.7158 1.2003 0.082 Uiso 1 1 calc R U
H17E H 0.7029 0.7551 1.1776 0.082 Uiso 1 1 calc R U
H17F H 0.6969 0.6653 1.2245 0.082 Uiso 1 1 calc R U
C18A C 0.6658(2) 0.4554(2) 0.80506(10) 0.0589(6) Uani 1 1 d . .
H18D H 0.6008 0.4250 0.8225 0.088 Uiso 1 1 calc R U
H18E H 0.7268 0.4067 0.8088 0.088 Uiso 1 1 calc R U
H18F H 0.6517 0.4686 0.7649 0.088 Uiso 1 1 calc R U
C19A C 0.5923(2) 0.6329(2) 0.83367(11) 0.0609(6) Uani 1 1 d . .
H19D H 0.5624 0.6341 0.7953 0.091 Uiso 1 1 calc R U
H19E H 0.6129 0.7038 0.8449 0.091 Uiso 1 1 calc R U
H19F H 0.5372 0.6060 0.8598 0.091 Uiso 1 1 calc R U
C20A C 0.95161(18) 0.63229(18) 0.97541(10) 0.0501(5) Uani 1 1 d . .
H20C H 0.9929 0.6120 0.9433 0.060 Uiso 1 1 calc R U
H20D H 0.9850 0.6350 1.0116 0.060 Uiso 1 1 calc R U
O1 O 0.07804(13) 0.40688(16) 0.79592(6) 0.0571(4) Uani 1 1 d . .
H1A H 0.1059 0.4209 0.7646 0.086 Uiso 1 1 calc R U
O2 O 0.16061(12) 0.50521(11) 0.89571(6) 0.0423(3) Uani 1 1 d . .
H2 H 0.1256 0.4993 0.8656 0.063 Uiso 1 1 calc R U
O3 O 0.35559(12) 0.54339(11) 1.17357(6) 0.0415(3) Uani 1 1 d . .
H3A H 0.4230 0.5450 1.1685 0.062 Uiso 1 1 calc R U
O1A O 0.86947(14) 0.55513(15) 0.77642(6) 0.0591(4) Uani 1 1 d . .
H1A3 H 0.9007 0.5145 0.7989 0.089 Uiso 1 1 calc R U
O2A O 0.82791(13) 0.47010(11) 0.89137(6) 0.0462(3) Uani 1 1 d . .
H2A2 H 0.8723 0.4790 0.9178 0.069 Uiso 1 1 calc R U
O3A O 0.58612(12) 0.52492(13) 1.16218(6) 0.0474(4) Uani 1 1 d . .
H3A1 H 0.6062 0.5033 1.1939 0.071 Uiso 1 1 calc R U

loop_
_atom_site_aniso_label
_atom_site_aniso_U_11
_atom_site_aniso_U_22
_atom_site_aniso_U_33
_atom_site_aniso_U_23
_atom_site_aniso_U_13
_atom_site_aniso_U_12
C1 0.0346(9) 0.0384(9) 0.0310(9) -0.0024(7) -0.0017(7) -0.0010(7)
C2 0.0459(11) 0.0562(11) 0.0345(10) -0.0067(9) -0.0030(8) -0.0078(9)
C3 0.0440(11) 0.0571(12) 0.0324(9) -0.0062(9) -0.0045(8) 0.0016(9)
C4 0.0387(10) 0.0577(12) 0.0272(9) 0.0000(8) -0.0001(7) 0.0054(8)
C5 0.0337(9) 0.0393(9) 0.0288(9) 0.0025(7) -0.0007(7) 0.0023(7)
C6 0.0361(9) 0.0463(10) 0.0291(9) 0.0062(7) 0.0011(7) -0.0054(8)
C7 0.0425(10) 0.0346(9) 0.0303(9) 0.0034(7) -0.0033(7) -0.0083(7)
C8 0.0345(8) 0.0309(8) 0.0282(8) 0.0010(7) 0.0004(7) 0.0002(7)
C9 0.0377(9) 0.0299(8) 0.0286(9) 0.0007(7) 0.0029(7) 0.0004(7)
C10 0.0375(9) 0.0294(8) 0.0330(9) 0.0016(7) 0.0024(7) -0.0026(7)
C11 0.0518(11) 0.0346(9) 0.0340(9) 0.0034(7) 0.0018(8) -0.0065(8)
C12 0.0475(11) 0.0516(11) 0.0346(10) 0.0010(8) 0.0083(8) -0.0080(9)
C13 0.0388(10) 0.0423(10) 0.0308(9) -0.0050(7) 0.0037(7) 0.0019(8)
C14 0.0390(10) 0.0341(9) 0.0354(9) -0.0029(7) -0.0019(7) 0.0046(7)
C15 0.0362(9) 0.0404(9) 0.0277(8) -0.0002(7) 0.0005(7) 0.0015(7)
C16 0.0407(10) 0.0382(9) 0.0261(8) 0.0003(7) 0.0010(7) 0.0022(7)
C17 0.0620(13) 0.0499(11) 0.0308(9) 0.0058(8) -0.0009(9) 0.0068(10)
C18 0.0541(13) 0.0844(17) 0.0330(10) 0.0111(11) 0.0022(9) -0.0054(12)
C19 0.0544(13) 0.0732(15) 0.0408(11) -0.0089(10) 0.0038(10) 0.0191(12)
C20 0.0402(11) 0.0544(12) 0.0399(10) -0.0004(9) 0.0004(8) -0.0019(9)
C1A 0.0686(14) 0.0470(12) 0.0443(12) 0.0071(9) 0.0164(11) -0.0114(11)
C2A 0.0605(13) 0.0555(12) 0.0341(10) 0.0110(9) 0.0106(9) 0.0056(10)
C3A 0.0501(11) 0.0518(11) 0.0331(10) 0.0015(9) 0.0055(8) 0.0026(9)
C4A 0.0437(10) 0.0379(9) 0.0325(9) -0.0008(7) 0.0070(8) -0.0005(8)
C5A 0.0527(11) 0.0434(10) 0.0325(10) -0.0026(8) 0.0062(8) -0.0119(9)
C6A 0.0398(10) 0.0499(11) 0.0342(9) -0.0009(8) 0.0042(8) -0.0049(8)
C7A 0.0356(9) 0.0367(9) 0.0318(9) -0.0015(7) 0.0033(7) -0.0010(7)
C8A 0.0405(10) 0.0327(9) 0.0366(10) 0.0002(7) -0.0006(7) -0.0001(7)
C9A 0.0430(10) 0.0316(8) 0.0418(10) 0.0018(7) 0.0073(8) -0.0058(8)
C10A 0.0457(10) 0.0352(9) 0.0356(10) 0.0045(7) 0.0088(8) 0.0010(8)
C11A 0.0506(11) 0.0430(10) 0.0454(11) -0.0040(8) -0.0009(9) -0.0103(9)
C12A 0.0399(11) 0.0644(13) 0.0441(11) 0.0009(10) -0.0073(9) -0.0050(9)
C13A 0.0396(10) 0.0415(10) 0.0369(10) 0.0053(8) -0.0018(8) 0.0063(8)
C14A 0.0445(10) 0.0352(9) 0.0386(10) 0.0000(8) 0.0087(8) 0.0027(8)
C15A 0.0374(9) 0.0480(10) 0.0311(9) -0.0017(8) 0.0015(7) 0.0070(8)
C16A 0.0394(10) 0.0440(10) 0.0303(9) -0.0016(7) 0.0005(8) 0.0026(8)
C17A 0.0686(14) 0.0593(13) 0.0353(10) -0.0092(9) -0.0030(10) 0.0102(12)
C18A 0.0712(15) 0.0704(15) 0.0351(10) -0.0071(10) 0.0039(10) -0.0045(13)
C19A 0.0564(14) 0.0787(17) 0.0478(13) 0.0031(12) -0.0037(11) 0.0106(12)
C20A 0.0421(12) 0.0562(12) 0.0519(12) 0.0033(10) 0.0092(9) -0.0034(9)
O1 0.0472(8) 0.0898(12) 0.0343(8) 0.0057(8) -0.0087(6) 0.0086(8)
O2 0.0473(8) 0.0426(7) 0.0371(7) 0.0037(6) -0.0065(6) 0.0083(6)
O3 0.0438(7) 0.0440(7) 0.0368(7) -0.0057(6) -0.0018(6) -0.0040(6)
O1A 0.0615(10) 0.0809(12) 0.0347(7) -0.0013(7) 0.0128(7) 0.0062(9)
O2A 0.0568(9) 0.0418(7) 0.0400(8) -0.0021(6) 0.0035(6) 0.0092(6)
O3A 0.0480(8) 0.0625(9) 0.0317(7) 0.0048(6) 0.0019(6) -0.0063(7)

loop_
_atom_type_symbol
_atom_type_description
_atom_type_scat_dispersion_real
_atom_type_scat_dispersion_imag
_atom_type_scat_source
C C 0.0181 0.0091 'International Tables Vol C Tables 4.2.6.8 and 6.1.1.4'
H H 0.0000 0.0000 'International Tables Vol C Tables 4.2.6.8 and 6.1.1.4'
O O 0.0492 0.0322 'International Tables Vol C Tables 4.2.6.8 and 6.1.1.4'

loop_
_geom_angle_atom_site_label_1
_geom_angle_atom_site_label_2
_geom_angle_atom_site_label_3
_geom_angle
C10 C1 C2 120.08(16)
C10 C1 C5 116.64(15)
C2 C1 C5 102.45(15)
C10 C1 H1 105.5
C2 C1 H1 105.5
C5 C1 H1 105.5
C3 C2 C1 106.35(16)
C3 C2 H2A 110.5
C1 C2 H2A 110.5
C3 C2 H2B 110.5
C1 C2 H2B 110.5
H2A C2 H2B 108.6
O1 C3 C2 107.53(17)
O1 C3 C4 112.76(18)
C2 C3 C4 105.79(15)
O1 C3 H3 110.2
C2 C3 H3 110.2
C4 C3 H3 110.2
C18 C4 C19 108.28(18)
C18 C4 C5 113.20(18)
C19 C4 C5 112.65(16)
C18 C4 C3 113.46(17)
C19 C4 C3 108.59(18)
C5 C4 C3 100.52(15)
O2 C5 C6 105.50(15)
O2 C5 C1 109.49(14)
C6 C5 C1 115.02(14)
O2 C5 C4 108.45(14)
C6 C5 C4 116.70(16)
C1 C5 C4 101.52(15)
C5 C6 C7 112.28(15)
C5 C6 H6A 109.1
C7 C6 H6A 109.1
C5 C6 H6B 109.1
C7 C6 H6B 109.1
H6A C6 H6B 107.9
C6 C7 C8 118.27(15)
C6 C7 H7A 107.7
C8 C7 H7A 107.7
C6 C7 H7B 107.7
C8 C7 H7B 107.7
H7A C7 H7B 107.1
C14 C8 C7 108.88(15)
C14 C8 C9 110.28(14)
C7 C8 C9 113.74(14)
C14 C8 C15 101.77(14)
C7 C8 C15 113.88(15)
C9 C8 C15 107.62(14)
C10 C9 C11 114.77(16)
C10 C9 C8 115.85(14)
C11 C9 C8 110.38(14)
C10 C9 H9 104.8
C11 C9 H9 104.8
C8 C9 H9 104.8
C20 C10 C1 123.59(18)
C20 C10 C9 123.25(17)
C1 C10 C9 112.79(15)
C12 C11 C9 116.78(15)
C12 C11 H11A 108.1
C9 C11 H11A 108.1
C12 C11 H11B 108.1
C9 C11 H11B 108.1
H11A C11 H11B 107.3
C13 C12 C11 113.02(16)
C13 C12 H12A 109.0
C11 C12 H12A 109.0
C13 C12 H12B 109.0
C11 C12 H12B 109.0
H12A C12 H12B 107.8
C14 C13 C12 107.61(16)
C14 C13 C16 102.33(15)
C12 C13 C16 114.69(16)
C14 C13 H13 110.6
C12 C13 H13 110.6
C16 C13 H13 110.6
C13 C14 C8 102.67(14)
C13 C14 H14A 111.2
C8 C14 H14A 111.2
C13 C14 H14B 111.2
C8 C14 H14B 111.2
H14A C14 H14B 109.1
C16 C15 C8 107.08(15)
C16 C15 H15A 110.3
C8 C15 H15A 110.3
C16 C15 H15B 110.3
C8 C15 H15B 110.3
H15A C15 H15B 108.6
O3 C16 C17 107.50(15)
O3 C16 C13 105.33(15)
C17 C16 C13 116.03(17)
O3 C16 C15 109.80(15)
C17 C16 C15 114.14(16)
C13 C16 C15 103.64(15)
C16 C17 H17A 109.5
C16 C17 H17B 109.5
H17A C17 H17B 109.5
C16 C17 H17C 109.5
H17A C17 H17C 109.5
H17B C17 H17C 109.5
C4 C18 H18A 109.5
C4 C18 H18B 109.5
H18A C18 H18B 109.5
C4 C18 H18C 109.5
H18A C18 H18C 109.5
H18B C18 H18C 109.5
C4 C19 H19A 109.5
C4 C19 H19B 109.5
H19A C19 H19B 109.5
C4 C19 H19C 109.5
H19A C19 H19C 109.5
H19B C19 H19C 109.5
C10 C20 H20A 120.0
C10 C20 H20B 120.0
H20A C20 H20B 120.0
C10A C1A C2A 106.56(17)
C10A C1A H1A1 110.4
C2A C1A H1A1 110.4
C10A C1A H1A2 110.4
C2A C1A H1A2 110.4
H1A1 C1A H1A2 108.6
O1A C2A C1A 112.4(2)
O1A C2A C3A 114.62(19)
C1A C2A C3A 105.89(16)
O1A C2A H2A1 107.9
C1A C2A H2A1 107.9
C3A C2A H2A1 107.9
C19A C3A C18A 108.5(2)
C19A C3A C4A 111.70(17)
C18A C3A C4A 112.66(18)
C19A C3A C2A 108.71(19)
C18A C3A C2A 113.82(18)
C4A C3A C2A 101.37(17)
O2A C4A C5A 108.39(16)
O2A C4A C10A 108.11(16)
C5A C4A C10A 115.80(16)
O2A C4A C3A 104.30(15)
C5A C4A C3A 116.99(17)
C10A C4A C3A 102.38(16)
C6A C5A C4A 118.62(16)
C6A C5A H5A1 107.7
C4A C5A H5A1 107.7
C6A C5A H5A2 107.7
C4A C5A H5A2 107.7
H5A1 C5A H5A2 107.1
C5A C6A C7A 117.62(17)
C5A C6A H6A1 107.9
C7A C6A H6A1 107.9
C5A C6A H6A2 107.9
C7A C6A H6A2 107.9
H6A1 C6A H6A2 107.2
C14A C7A C6A 114.46(16)
C14A C7A C15A 102.02(15)
C6A C7A C15A 108.83(15)
C14A C7A C8A 108.60(15)
C6A C7A C8A 113.76(15)
C15A C7A C8A 108.39(15)
C9A C8A C11A 115.10(17)
C9A C8A C7A 114.24(15)
C11A C8A C7A 110.23(15)
C9A C8A H8A 105.4
C11A C8A H8A 105.4
C7A C8A H8A 105.4
C20A C9A C10A 122.82(19)
C20A C9A C8A 123.3(2)
C10A C9A C8A 113.92(17)
C9A C10A C1A 119.20(18)
C9A C10A C4A 113.41(15)
C1A C10A C4A 102.06(16)
C9A C10A H10A 107.2
C1A C10A H10A 107.2
C4A C10A H10A 107.2
C12A C11A C8A 115.13(17)
C12A C11A H11C 108.5
C8A C11A H11C 108.5
C12A C11A H11D 108.5
C8A C11A H11D 108.5
H11C C11A H11D 107.5
C13A C12A C11A 112.80(17)
C13A C12A H12C 109.0
C11A C12A H12C 109.0
C13A C12A H12D 109.0
C11A C12A H12D 109.0
H12C C12A H12D 107.8
C12A C13A C14A 108.77(16)
C12A C13A C16A 114.45(16)
C14A C13A C16A 101.44(15)
C12A C13A H13A 110.6
C14A C13A H13A 110.6
C16A C13A H13A 110.6
C13A C14A C7A 101.88(15)
C13A C14A H14C 111.4
C7A C14A H14C 111.4
C13A C14A H14D 111.4
C7A C14A H14D 111.4
H14C C14A H14D 109.3
C16A C15A C7A 107.34(15)
C16A C15A H15C 110.2
C7A C15A H15C 110.2
C16A C15A H15D 110.2
C7A C15A H15D 110.2
H15C C15A H15D 108.5
O3A C16A C17A 108.57(17)
O3A C16A C13A 108.01(15)
C17A C16A C13A 116.42(18)
O3A C16A C15A 106.74(16)
C17A C16A C15A 113.08(17)
C13A C16A C15A 103.49(14)
C16A C17A H17D 109.5
C16A C17A H17E 109.5
H17D C17A H17E 109.5
C16A C17A H17F 109.5
H17D C17A H17F 109.5
H17E C17A H17F 109.5
C3A C18A H18D 109.5
C3A C18A H18E 109.5
H18D C18A H18E 109.5
C3A C18A H18F 109.5
H18D C18A H18F 109.5
H18E C18A H18F 109.5
C3A C19A H19D 109.5
C3A C19A H19E 109.5
H19D C19A H19E 109.5
C3A C19A H19F 109.5
H19D C19A H19F 109.5
H19E C19A H19F 109.5
C9A C20A H20C 120.0
C9A C20A H20D 120.0
H20C C20A H20D 120.0
C3 O1 H1A 109.5
C5 O2 H2 109.5
C16 O3 H3A 109.5
C2A O1A H1A3 109.5
C4A O2A H2A2 109.5
C16A O3A H3A1 109.5

loop_
_geom_bond_atom_site_label_1
_geom_bond_atom_site_label_2
_geom_bond_distance
C1 C10 1.508(2)
C1 C2 1.539(2)
C1 C5 1.541(3)
C1 H1 0.9800
C2 C3 1.538(3)
C2 H2A 0.9700
C2 H2B 0.9700
C3 O1 1.438(3)
C3 C4 1.558(3)
C3 H3 0.9800
C4 C18 1.519(3)
C4 C19 1.533(3)
C4 C5 1.555(3)
C5 O2 1.440(2)
C5 C6 1.524(2)
C6 C7 1.533(3)
C6 H6A 0.9700
C6 H6B 0.9700
C7 C8 1.539(2)
C7 H7A 0.9700
C7 H7B 0.9700
C8 C14 1.534(2)
C8 C9 1.554(2)
C8 C15 1.555(2)
C9 C10 1.527(3)
C9 C11 1.553(2)
C9 H9 0.9800
C10 C20 1.324(3)
C11 C12 1.530(3)
C11 H11A 0.9700
C11 H11B 0.9700
C12 C13 1.524(3)
C12 H12A 0.9700
C12 H12B 0.9700
C13 C14 1.516(3)
C13 C16 1.540(3)
C13 H13 0.9800
C14 H14A 0.9700
C14 H14B 0.9700
C15 C16 1.551(2)
C15 H15A 0.9700
C15 H15B 0.9700
C16 O3 1.449(2)
C16 C17 1.517(3)
C17 H17A 0.9600
C17 H17B 0.9600
C17 H17C 0.9600
C18 H18A 0.9600
C18 H18B 0.9600
C18 H18C 0.9600
C19 H19A 0.9600
C19 H19B 0.9600
C19 H19C 0.9600
C20 H20A 0.9300
C20 H20B 0.9300
C1A C10A 1.539(3)
C1A C2A 1.541(3)
C1A H1A1 0.9700
C1A H1A2 0.9700
C2A O1A 1.426(3)
C2A C3A 1.556(3)
C2A H2A1 0.9800
C3A C19A 1.529(3)
C3A C18A 1.536(3)
C3A C4A 1.545(3)
C4A O2A 1.441(2)
C4A C5A 1.534(3)
C4A C10A 1.544(3)
C5A C6A 1.526(3)
C5A H5A1 0.9700
C5A H5A2 0.9700
C6A C7A 1.537(3)
C6A H6A1 0.9700
C6A H6A2 0.9700
C7A C14A 1.535(3)
C7A C15A 1.553(2)
C7A C8A 1.559(2)
C8A C9A 1.521(3)
C8A C11A 1.541(3)
C8A H8A 0.9800
C9A C20A 1.322(3)
C9A C10A 1.510(3)
C10A H10A 0.9800
C11A C12A 1.538(3)
C11A H11C 0.9700
C11A H11D 0.9700
C12A C13A 1.526(3)
C12A H12C 0.9700
C12A H12D 0.9700
C13A C14A 1.533(3)
C13A C16A 1.538(3)
C13A H13A 0.9800
C14A H14C 0.9700
C14A H14D 0.9700
C15A C16A 1.540(2)
C15A H15C 0.9700
C15A H15D 0.9700
C16A O3A 1.444(2)
C16A C17A 1.519(3)
C17A H17D 0.9600
C17A H17E 0.9600
C17A H17F 0.9600
C18A H18D 0.9600
C18A H18E 0.9600
C18A H18F 0.9600
C19A H19D 0.9600
C19A H19E 0.9600
C19A H19F 0.9600
C20A H20C 0.9300
C20A H20D 0.9300
O1 H1A 0.8200
O2 H2 0.8200
O3 H3A 0.8200
O1A H1A3 0.8200
O2A H2A2 0.8200
O3A H3A1 0.8200

loop_
_geom_hbond_atom_site_label_D
_geom_hbond_atom_site_label_H
_geom_hbond_atom_site_label_A
_geom_hbond_distance_DH
_geom_hbond_distance_HA
_geom_hbond_distance_DA
_geom_hbond_angle_DHA
_geom_hbond_site_symmetry_A
O3A H3A1 O1A 0.82 2.07 2.883(2) 171.0 4_665
O1A H1A3 O2A 0.82 2.38 2.915(2) 123.2 .
O1A H1A3 O1 0.82 2.53 3.158(3) 134.6 1_655
O3 H3A O3A 0.82 1.99 2.798(2) 170.5 .
O2 H2 O1 0.82 2.07 2.805(2) 149.1 .
O1 H1A O3 0.82 2.21 3.013(2) 167.9 4_564
C1A H1A2 O3 0.97 2.55 3.517(3) 175.7 2_567
O3A H3A1 O1A 0.82 2.07 2.883(2) 171.0 4_665
O1A H1A3 O2A 0.82 2.38 2.915(2) 123.2 .
O1A H1A3 O1 0.82 2.53 3.158(3) 134.6 1_655
O3 H3A O3A 0.82 1.99 2.798(2) 170.5 .
O2 H2 O1 0.82 2.07 2.805(2) 149.1 .
O1 H1A O3 0.82 2.21 3.013(2) 167.9 4_564
C1A H1A2 O3 0.97 2.55 3.517(3) 175.7 2_567
O3A H3A1 O1A 0.82 2.07 2.883(2) 171.0 4_665
O1A H1A3 O2A 0.82 2.38 2.915(2) 123.2 .
O1A H1A3 O1 0.82 2.53 3.158(3) 134.6 1_655
O3 H3A O3A 0.82 1.99 2.798(2) 170.5 .
O2 H2 O1 0.82 2.07 2.805(2) 149.1 .
O1 H1A O3 0.82 2.21 3.013(2) 167.9 4_564
C1A H1A2 O3 0.97 2.55 3.517(3) 175.7 2_567
C1A H1A2 O3 0.97 2.55 3.517(3) 175.7 2_567
O1 H1A O3 0.82 2.21 3.013(2) 167.9 4_564
O2 H2 O1 0.82 2.07 2.805(2) 149.1 .
O3 H3A O3A 0.82 1.99 2.798(2) 170.5 .
O1A H1A3 O1 0.82 2.53 3.158(3) 134.6 1_655
O1A H1A3 O2A 0.82 2.38 2.915(2) 123.2 .
O3A H3A1 O1A 0.82 2.07 2.883(2) 171.0 4_665

loop_
_geom_torsion_atom_site_label_1
_geom_torsion_atom_site_label_2
_geom_torsion_atom_site_label_3
_geom_torsion_atom_site_label_4
_geom_torsion
C10 C1 C2 C3 156.25(17)
C5 C1 C2 C3 25.1(2)
C1 C2 C3 O1 -116.61(19)
C1 C2 C3 C4 4.1(2)
O1 C3 C4 C18 -35.1(2)
C2 C3 C4 C18 -152.37(19)
O1 C3 C4 C19 -155.56(17)
C2 C3 C4 C19 87.2(2)
O1 C3 C4 C5 86.04(19)
C2 C3 C4 C5 -31.2(2)
C10 C1 C5 O2 -63.53(19)
C2 C1 C5 O2 69.71(18)
C10 C1 C5 C6 55.0(2)
C2 C1 C5 C6 -171.74(16)
C10 C1 C5 C4 -178.03(15)
C2 C1 C5 C4 -44.79(17)
C18 C4 C5 O2 52.8(2)
C19 C4 C5 O2 176.11(17)
C3 C4 C5 O2 -68.50(18)
C18 C4 C5 C6 -66.0(2)
C19 C4 C5 C6 57.2(2)
C3 C4 C5 C6 172.62(16)
C18 C4 C5 C1 168.10(16)
C19 C4 C5 C1 -68.6(2)
C3 C4 C5 C1 46.77(18)
O2 C5 C6 C7 49.62(18)
C1 C5 C6 C7 -71.1(2)
C4 C5 C6 C7 170.08(15)
C5 C6 C7 C8 86.5(2)
C6 C7 C8 C14 -159.82(16)
C6 C7 C8 C9 -36.4(2)
C6 C7 C8 C15 87.40(19)
C14 C8 C9 C10 80.31(18)
C7 C8 C9 C10 -42.3(2)
C15 C8 C9 C10 -169.47(14)
C14 C8 C9 C11 -52.26(19)
C7 C8 C9 C11 -174.91(16)
C15 C8 C9 C11 57.95(19)
C2 C1 C10 C20 -9.1(3)
C5 C1 C10 C20 115.6(2)
C2 C1 C10 C9 164.11(17)
C5 C1 C10 C9 -71.19(19)
C11 C9 C10 C20 31.8(3)
C8 C9 C10 C20 -98.7(2)
C11 C9 C10 C1 -141.40(16)
C8 C9 C10 C1 88.09(18)
C10 C9 C11 C12 -98.9(2)
C8 C9 C11 C12 34.2(2)
C9 C11 C12 C13 -37.5(3)
C11 C12 C13 C14 57.2(2)
C11 C12 C13 C16 -55.9(2)
C12 C13 C14 C8 -73.31(18)
C16 C13 C14 C8 47.88(17)
C7 C8 C14 C13 -162.19(14)
C9 C8 C14 C13 72.36(17)
C15 C8 C14 C13 -41.64(17)
C14 C8 C15 C16 20.05(18)
C7 C8 C15 C16 137.04(15)
C9 C8 C15 C16 -95.90(16)
C14 C13 C16 O3 81.18(16)
C12 C13 C16 O3 -162.64(15)
C14 C13 C16 C17 -160.08(16)
C12 C13 C16 C17 -43.9(2)
C14 C13 C16 C15 -34.16(17)
C12 C13 C16 C15 82.03(18)
C8 C15 C16 O3 -103.70(17)
C8 C15 C16 C17 135.54(17)
C8 C15 C16 C13 8.42(19)
C10A C1A C2A O1A -124.7(2)
C10A C1A C2A C3A 1.2(2)
O1A C2A C3A C19A -145.82(19)
C1A C2A C3A C19A 89.7(2)
O1A C2A C3A C18A -24.8(3)
C1A C2A C3A C18A -149.3(2)
O1A C2A C3A C4A 96.4(2)
C1A C2A C3A C4A -28.1(2)
C19A C3A C4A O2A 176.52(17)
C18A C3A C4A O2A 54.2(2)
C2A C3A C4A O2A -67.87(18)
C19A C3A C4A C5A 56.8(3)
C18A C3A C4A C5A -65.5(2)
C2A C3A C4A C5A 172.45(17)
C19A C3A C4A C10A -70.9(2)
C18A C3A C4A C10A 166.76(18)
C2A C3A C4A C10A 44.73(19)
O2A C4A C5A C6A 135.77(19)
C10A C4A C5A C6A 14.1(3)
C3A C4A C5A C6A -106.8(2)
C4A C5A C6A C7A -74.2(2)
C5A C6A C7A C14A -50.7(2)
C5A C6A C7A C15A -164.07(16)
C5A C6A C7A C8A 75.0(2)
C14A C7A C8A C9A 72.9(2)
C6A C7A C8A C9A -55.8(2)
C15A C7A C8A C9A -177.00(15)
C14A C7A C8A C11A -58.5(2)
C6A C7A C8A C11A 172.76(16)
C15A C7A C8A C11A 51.6(2)
C11A C8A C9A C20A 19.7(3)
C7A C8A C9A C20A -109.3(2)
C11A C8A C9A C10A -160.80(16)
C7A C8A C9A C10A 70.2(2)
C20A C9A C10A C1A -32.9(3)
C8A C9A C10A C1A 147.63(18)
C20A C9A C10A C4A 87.3(2)
C8A C9A C10A C4A -92.19(19)
C2A C1A C10A C9A 152.11(18)
C2A C1A C10A C4A 26.3(2)
O2A C4A C10A C9A -64.0(2)
C5A C4A C10A C9A 57.8(2)
C3A C4A C10A C9A -173.75(16)
O2A C4A C10A C1A 65.5(2)
C5A C4A C10A C1A -172.73(18)
C3A C4A C10A C1A -44.3(2)
C9A C8A C11A C12A -90.4(2)
C7A C8A C11A C12A 40.6(2)
C8A C11A C12A C13A -40.3(3)
C11A C12A C13A C14A 56.4(2)
C11A C12A C13A C16A -56.2(2)
C12A C13A C14A C7A -71.76(18)
C16A C13A C14A C7A 49.22(18)
C6A C7A C14A C13A -158.29(16)
C15A C7A C14A C13A -40.95(18)
C8A C7A C14A C13A 73.39(17)
C14A C7A C15A C16A 17.79(19)
C6A C7A C15A C16A 139.12(17)
C8A C7A C15A C16A -96.70(18)
C12A C13A C16A O3A -167.40(15)
C14A C13A C16A O3A 75.70(17)
C12A C13A C16A C17A -45.0(2)
C14A C13A C16A C17A -161.93(17)
C12A C13A C16A C15A 79.69(19)
C14A C13A C16A C15A -37.22(19)
C7A C15A C16A O3A -101.85(17)
C7A C15A C16A C17A 138.83(19)
C7A C15A C16A C13A 12.0(2)
